data_7116633
loop_
_publ_author_name
'Shuaijun Yang'
'Danqing Liu'
'Xiaomin Xu'
'Qian Miao'

_publ_section_title
;
 Molecular packing and n-channel thin film transistors of chlorinated
 cyclobuta[1,2-b:3,4-b']diquinoxalines
;
_journal_name_full Chem.Commun.
_journal_page_first 4275
_journal_paper_doi 10.1039/C5cc00537J
_journal_volume 51
_journal_year 2015
_chemical_formula_sum 'C16 H7 Cl N4'
_chemical_formula_weight 290.71
_chemical_name_systematic
; 
 2-chloro-cyclobuta[1,2-b:3,4-b']diquinoxaline 
;
_space_group_IT_number 14
_symmetry_cell_setting monoclinic
_symmetry_space_group_name_Hall '-P 2yn'
_symmetry_space_group_name_H-M 'P 1 21/n 1'
_atom_sites_solution_hydrogens geom
_atom_sites_solution_primary direct
_atom_sites_solution_secondary difmap
_audit_creation_method SHELXL-97
_audit_update_record
;
2015-01-16 deposited with the CCDC.
2015-02-03 downloaded from the CCDC.
;
_cell_angle_alpha 90.00
_cell_angle_beta 95.3270(10)
_cell_angle_gamma 90.00
_cell_formula_units_Z 2
_cell_length_a 3.8176(3)
_cell_length_b 18.9603(13)
_cell_length_c 8.7979(6)
_cell_measurement_reflns_used 31
_cell_measurement_temperature 296(2)
_cell_measurement_theta_max 15
_cell_measurement_theta_min 15
_cell_volume 634.07(8)
_computing_cell_refinement 'BRUKER KAPPA APEXII DUO DIFFRACTOMETER'
_computing_data_collection 'BRUKER KAPPA APEXII DUO DIFFRACTOMETER'
_computing_data_reduction 'BRUKER KAPPA APEXII DUO DIFFRACTOMETER'
_computing_molecular_graphics 'SIEMENS SHELXTL'
_computing_publication_material 'SIEMENS SHELXTL'
_computing_structure_refinement 'SHELXL-97 (Sheldrick, 2008)'
_computing_structure_solution 'SHELXS-97 (Sheldrick, 2008)'
_diffrn_ambient_temperature 296(2)
_diffrn_measured_fraction_theta_full 0.998
_diffrn_measured_fraction_theta_max 0.998
_diffrn_measurement_device_type 'BRUKER KAPPA APEXII DUO DIFFRACTOMETER'
_diffrn_measurement_method 'PHI & OMEGA SCAN'
_diffrn_radiation_monochromator graphite
_diffrn_radiation_source 'fine-focus sealed tube'
_diffrn_radiation_type MoK\a
_diffrn_radiation_wavelength 0.71073
_diffrn_reflns_av_R_equivalents 0.0255
_diffrn_reflns_av_sigmaI/netI 0.0174
_diffrn_reflns_limit_h_max 2
_diffrn_reflns_limit_h_min -4
_diffrn_reflns_limit_k_max 22
_diffrn_reflns_limit_k_min -21
_diffrn_reflns_limit_l_max 10
_diffrn_reflns_limit_l_min -10
_diffrn_reflns_number 6882
_diffrn_reflns_theta_full 25.24
_diffrn_reflns_theta_max 25.24
_diffrn_reflns_theta_min 2.15
_exptl_absorpt_coefficient_mu 0.298
_exptl_absorpt_correction_T_max 0.7456
_exptl_absorpt_correction_T_min 0.6175
_exptl_absorpt_correction_type multi-scan
_exptl_crystal_colour yellow
_exptl_crystal_density_diffrn 1.523
_exptl_crystal_density_method 'not measured'
_exptl_crystal_description block
_exptl_crystal_F_000 296
_exptl_crystal_size_max 0.40
_exptl_crystal_size_mid 0.30
_exptl_crystal_size_min 0.20
_refine_diff_density_max 0.211
_refine_diff_density_min -0.139
_refine_diff_density_rms 0.033
_refine_ls_extinction_method none
_refine_ls_goodness_of_fit_ref 1.021
_refine_ls_hydrogen_treatment riding
_refine_ls_matrix_type full
_refine_ls_number_parameters 100
_refine_ls_number_reflns 1152
_refine_ls_number_restraints 0
_refine_ls_restrained_S_all 1.021
_refine_ls_R_factor_all 0.0542
_refine_ls_R_factor_gt 0.0366
_refine_ls_shift/su_max 0.000
_refine_ls_shift/su_mean 0.000
_refine_ls_structure_factor_coef Fsqd
_refine_ls_weighting_details 'calc w=1/[\s^2^(Fo^2^)+(0.0612P)^2^+0.1211P] where P=(Fo^2^+2Fc^2^)/3'
_refine_ls_weighting_scheme calc
_refine_ls_wR_factor_gt 0.0999
_refine_ls_wR_factor_ref 0.1115
_reflns_number_gt 855
_reflns_number_total 1152
_reflns_threshold_expression >2sigma(I)
_cod_data_source_file c5cc00537j2.cif
_cod_data_source_block chloro-CBDQ
_cod_original_sg_symbol_H-M P2(1)/n
_cod_database_code 7116633

loop_
_symmetry_equiv_pos_as_xyz
'x, y, z'
'-x+1/2, y+1/2, -z+1/2'
'-x, -y, -z'
'x-1/2, -y-1/2, z-1/2'

loop_
_atom_site_label
_atom_site_type_symbol
_atom_site_fract_x
_atom_site_fract_y
_atom_site_fract_z
_atom_site_U_iso_or_equiv
_atom_site_adp_type
_atom_site_occupancy
_atom_site_symmetry_multiplicity
_atom_site_calc_flag
_atom_site_refinement_flags
Cl1 Cl 1.0477(3) 0.66060(5) 1.18303(11) 0.0629(3) Uani 0.50 1 d P
N1 N 0.7855(4) 0.60811(8) 0.53344(17) 0.0514(4) Uani 1 1 d .
N2 N 0.5717(4) 0.50774(8) 0.76474(17) 0.0519(4) Uani 1 1 d .
C1 C 0.6265(4) 0.54859(10) 0.5057(2) 0.0482(5) Uani 1 1 d .
C2 C 0.5222(4) 0.49969(9) 0.6184(2) 0.0484(5) Uani 1 1 d .
C3 C 0.8454(4) 0.61989(10) 0.6901(2) 0.0486(5) Uani 1 1 d .
C4 C 0.7422(4) 0.57139(10) 0.8026(2) 0.0485(5) Uani 1 1 d .
C5 C 0.8115(5) 0.58737(11) 0.9572(2) 0.0557(5) Uani 1 1 d .
H5A H 0.7471 0.5558 1.0306 0.067 Uiso 1 1 calc R
C6 C 0.9736(5) 0.64910(12) 1.0009(2) 0.0603(6) Uani 1 1 d .
C7 C 1.0739(5) 0.69777(11) 0.8920(2) 0.0602(6) Uani 1 1 d .
H7A H 1.1821 0.7399 0.9233 0.072 Uiso 1 1 calc R
C8 C 1.0112(5) 0.68257(10) 0.7399(2) 0.0557(5) Uani 1 1 d .
H8A H 1.0801 0.7146 0.6683 0.067 Uiso 1 1 calc R

loop_
_atom_site_aniso_label
_atom_site_aniso_U_11
_atom_site_aniso_U_22
_atom_site_aniso_U_33
_atom_site_aniso_U_23
_atom_site_aniso_U_13
_atom_site_aniso_U_12
Cl1 0.0796(7) 0.0526(6) 0.0557(6) -0.0109(4) 0.0026(5) 0.0008(5)
N1 0.0477(9) 0.0515(10) 0.0560(10) 0.0146(7) 0.0111(7) 0.0027(7)
N2 0.0495(9) 0.0515(10) 0.0566(11) 0.0139(7) 0.0143(7) 0.0052(7)
C1 0.0442(10) 0.0472(11) 0.0550(11) 0.0146(8) 0.0141(8) 0.0049(8)
C2 0.0451(10) 0.0478(11) 0.0542(12) 0.0155(8) 0.0147(8) 0.0068(8)
C3 0.0395(9) 0.0513(11) 0.0559(11) 0.0134(9) 0.0094(7) 0.0068(8)
C4 0.0402(9) 0.0502(11) 0.0564(11) 0.0143(9) 0.0118(7) 0.0091(8)
C5 0.0496(11) 0.0614(13) 0.0574(12) 0.0162(10) 0.0123(8) 0.0089(9)
C6 0.0487(11) 0.0699(14) 0.0628(13) 0.0116(10) 0.0071(9) 0.0120(10)
C7 0.0518(11) 0.0598(13) 0.0679(14) 0.0091(10) 0.0008(9) 0.0022(9)
C8 0.0492(11) 0.0554(12) 0.0625(12) 0.0166(10) 0.0059(8) 0.0013(9)

loop_
_atom_type_symbol
_atom_type_description
_atom_type_scat_dispersion_real
_atom_type_scat_dispersion_imag
_atom_type_scat_source
C C 0.0033 0.0016 'International Tables Vol C Tables 4.2.6.8 and 6.1.1.4'
H H 0.0000 0.0000 'International Tables Vol C Tables 4.2.6.8 and 6.1.1.4'
N N 0.0061 0.0033 'International Tables Vol C Tables 4.2.6.8 and 6.1.1.4'
Cl Cl 0.1484 0.1585 'International Tables Vol C Tables 4.2.6.8 and 6.1.1.4'

loop_
_geom_angle_atom_site_label_1
_geom_angle_atom_site_label_2
_geom_angle_atom_site_label_3
_geom_angle
_geom_angle_site_symmetry_3
C1 N1 C3 110.93(15) .
C2 N2 C4 111.19(15) .
N1 C1 C2 125.90(18) .
N1 C1 C2 144.21(16) 3_666
C2 C1 C2 89.89(15) 3_666
N2 C2 C1 125.84(18) .
N2 C2 C1 144.05(16) 3_666
C1 C2 C1 90.11(15) 3_666
N1 C3 C8 118.31(16) .
N1 C3 C4 123.36(17) .
C8 C3 C4 118.33(17) .
C5 C4 N2 117.56(16) .
C5 C4 C3 119.66(18) .
N2 C4 C3 122.78(17) .
C6 C5 C4 120.11(17) .
C5 C6 C7 121.1(2) .
C5 C6 Cl1 115.37(16) .
C7 C6 Cl1 123.52(19) .
C8 C7 C6 119.5(2) .
C7 C8 C3 121.26(18) .

loop_
_geom_bond_atom_site_label_1
_geom_bond_atom_site_label_2
_geom_bond_distance
_geom_bond_site_symmetry_2
Cl1 C6 1.616(2) .
N1 C1 1.294(2) .
N1 C3 1.394(2) .
N2 C2 1.293(2) .
N2 C4 1.397(2) .
C1 C2 1.440(2) .
C1 C2 1.496(3) 3_666
C2 C1 1.496(3) 3_666
C3 C8 1.398(3) .
C3 C4 1.433(2) .
C4 C5 1.394(3) .
C5 C6 1.362(3) .
C6 C7 1.408(3) .
C7 C8 1.368(3) .
